data_7028669
loop_
_publ_author_name
'Zhou, Li-Kuan'
'Liu, Quan'
'Zhao, Xin'
'Hu, Fei-Long'
'Liu, Shu-Chen'
'Ren, Zhi-Gang'
'Sun, Zhen-Rong'
'Lang, Jian-Ping'

_publ_section_title
;
 Six [Tp*WS3Cu2]-based clusters derived from [Et4N][Tp*WS3], Cu(i) salts
 and phosphine ligands: syntheses, structures and enhanced third-order NLO
 properties.
;
_journal_issue 12
_journal_name_full 'Dalton transactions (Cambridge, England : 2003)'
_journal_page_first 4734
_journal_page_last 4744
_journal_paper_doi 10.1039/c3dt53320d
_journal_volume 43
_journal_year 2014
_chemical_formula_moiety 'C46 H50 B Cu2 N8 P2 S3 W, F6 P, 3(C2 H3 N)'
_chemical_formula_sum 'C52 H59 B Cu2 F6 N11 P3 S3 W'
_chemical_formula_weight 1462.93
_chemical_name_systematic
; 
 ? 
;
_space_group_IT_number 2
_symmetry_cell_setting triclinic
_symmetry_space_group_name_Hall '-P 1'
_symmetry_space_group_name_H-M 'P -1'
_atom_sites_solution_hydrogens geom
_atom_sites_solution_primary direct
_atom_sites_solution_secondary difmap
_audit_creation_method SHELXL-97
_cell_angle_alpha 89.5230(10)
_cell_angle_beta 89.6630(10)
_cell_angle_gamma 71.5480(10)
_cell_formula_units_Z 2
_cell_length_a 12.9289(5)
_cell_length_b 14.5593(5)
_cell_length_c 16.3703(6)
_cell_measurement_reflns_used 9843
_cell_measurement_temperature 223(2)
_cell_measurement_theta_max 27.63
_cell_measurement_theta_min 2.55
_cell_volume 2922.94(19)
_computing_cell_refinement 'Bruker SAINT'
_computing_data_collection 'Bruker APEX2'
_computing_data_reduction 'Bruker SAINT'
_computing_molecular_graphics 'SHELXL-97 (Sheldrick, 2008)'
_computing_publication_material 'SHELXL-97 (Sheldrick, 2008)'
_computing_structure_refinement 'SHELXL-97 (Sheldrick, 2008)'
_computing_structure_solution 'SHELXS-97 (Sheldrick, 2008)'
_diffrn_ambient_temperature 223(2)
_diffrn_measured_fraction_theta_full 0.999
_diffrn_measured_fraction_theta_max 0.999
_diffrn_measurement_device_type 'Bruker ApexII'
_diffrn_measurement_method 'phi and omega scans'
_diffrn_radiation_monochromator graphite
_diffrn_radiation_source 'fine-focus sealed tube'
_diffrn_radiation_type MoK\a
_diffrn_radiation_wavelength 0.71073
_diffrn_reflns_av_R_equivalents 0.0360
_diffrn_reflns_av_unetI/netI 0.0197
_diffrn_reflns_limit_h_max 15
_diffrn_reflns_limit_h_min -15
_diffrn_reflns_limit_k_max 17
_diffrn_reflns_limit_k_min -17
_diffrn_reflns_limit_l_max 19
_diffrn_reflns_limit_l_min -19
_diffrn_reflns_number 82609
_diffrn_reflns_theta_full 25.01
_diffrn_reflns_theta_max 25.01
_diffrn_reflns_theta_min 2.49
_diffrn_standards_decay_% 0
_diffrn_standards_interval_count 0
_diffrn_standards_interval_time 0
_diffrn_standards_number 0
_exptl_absorpt_coefficient_mu 2.939
_exptl_absorpt_correction_T_max 1.0000
_exptl_absorpt_correction_T_min 0.5641
_exptl_absorpt_correction_type multi-scan
_exptl_absorpt_process_details 'SADABS-2008/1 - Bruker AXS area detector scaling and absorption correction'
_exptl_crystal_colour red
_exptl_crystal_density_diffrn 1.662
_exptl_crystal_density_method 'not measured'
_exptl_crystal_description block
_exptl_crystal_F_000 1464
_exptl_crystal_size_max 0.22
_exptl_crystal_size_mid 0.20
_exptl_crystal_size_min 0.20
_refine_diff_density_max 2.700
_refine_diff_density_min -0.837
_refine_diff_density_rms 0.076
_refine_ls_extinction_method none
_refine_ls_goodness_of_fit_ref 1.030
_refine_ls_hydrogen_treatment mixed
_refine_ls_matrix_type full
_refine_ls_number_parameters 721
_refine_ls_number_reflns 10297
_refine_ls_number_restraints 6
_refine_ls_restrained_S_all 1.033
_refine_ls_R_factor_all 0.0234
_refine_ls_R_factor_gt 0.0210
_refine_ls_shift/su_max 0.001
_refine_ls_shift/su_mean 0.000
_refine_ls_structure_factor_coef Fsqd
_refine_ls_weighting_details 'calc w=1/[\s^2^(Fo^2^)+(0.0216P)^2^+5.3136P] where P=(Fo^2^+2Fc^2^)/3'
_refine_ls_weighting_scheme calc
_refine_ls_wR_factor_gt 0.0505
_refine_ls_wR_factor_ref 0.0517
_reflns_number_gt 9725
_reflns_number_total 10297
_reflns_threshold_expression >2sigma(I)
_cod_data_source_file c3dt53320d.txt
_cod_data_source_block 5^.^3MeCN
_cod_database_code 7028669

loop_
_symmetry_equiv_pos_as_xyz
'x, y, z'
'-x, -y, -z'

loop_
_atom_site_label
_atom_site_type_symbol
_atom_site_fract_x
_atom_site_fract_y
_atom_site_fract_z
_atom_site_U_iso_or_equiv
_atom_site_adp_type
_atom_site_occupancy
_atom_site_symmetry_multiplicity
_atom_site_calc_flag
_atom_site_refinement_flags
W1 W 0.389310(8) 0.744075(7) 0.203660(6) 0.01154(4) Uani 1 1 d .
P1 P 0.55640(5) 0.73351(5) 0.47068(4) 0.01386(14) Uani 1 1 d .
P2 P 0.68218(5) 0.87680(5) 0.25361(4) 0.01374(14) Uani 1 1 d .
P3 P -0.00517(8) 0.70991(6) 0.72346(5) 0.0347(2) Uani 1 1 d .
S2 S 0.39642(5) 0.88964(5) 0.16306(4) 0.01623(13) Uani 1 1 d .
S3 S 0.56789(5) 0.65973(5) 0.24132(4) 0.01490(13) Uani 1 1 d .
S1 S 0.30112(5) 0.78067(5) 0.32290(4) 0.01740(14) Uani 1 1 d .
F1 F -0.0364(2) 0.68520(17) 0.81309(14) 0.0605(6) Uani 1 1 d .
F2 F 0.1150(2) 0.6910(2) 0.7565(2) 0.0859(9) Uani 1 1 d .
F3 F 0.0253(2) 0.59833(15) 0.70116(14) 0.0643(7) Uani 1 1 d .
F4 F 0.0304(3) 0.7322(2) 0.63622(18) 0.1202(15) Uani 1 1 d .
F5 F -0.1251(2) 0.7264(2) 0.6937(2) 0.0989(12) Uani 1 1 d .
F6 F -0.0403(3) 0.82048(17) 0.74671(18) 0.0808(9) Uani 1 1 d .
N1 N 0.35176(18) 0.60222(16) 0.20381(13) 0.0155(5) Uani 1 1 d .
N2 N 0.28868(17) 0.58273(16) 0.14277(13) 0.0150(5) Uani 1 1 d .
N3 N 0.20026(17) 0.74420(16) 0.07930(13) 0.0145(5) Uani 1 1 d .
N4 N 0.22313(17) 0.79287(15) 0.14516(13) 0.0146(5) Uani 1 1 d .
N5 N 0.38160(18) 0.64263(15) 0.02975(13) 0.0146(5) Uani 1 1 d .
N6 N 0.43909(17) 0.69075(15) 0.07342(13) 0.0144(4) Uani 1 1 d .
N7 N 0.57285(18) 0.90460(15) 0.40381(13) 0.0166(5) Uani 1 1 d .
N8 N 0.40381(19) 0.92793(16) 0.45864(13) 0.0180(5) Uani 1 1 d .
N9 N 1.0801(4) 0.0340(4) 0.5999(2) 0.0947(17) Uani 1 1 d D
N10 N 0.1089(3) 0.3426(3) 0.9523(3) 0.0755(13) Uani 1 1 d D
N11 N 0.6307(4) 0.8192(4) 0.8348(3) 0.0801(15) Uani 1 1 d D
C1 C 0.0642(2) 0.7671(2) -0.03244(19) 0.0286(7) Uani 1 1 d .
H1A H 0.0301 0.7186 -0.0181 0.043 Uiso 1 1 calc R
H1B H 0.1236 0.7398 -0.0705 0.043 Uiso 1 1 calc R
H1C H 0.0107 0.8224 -0.0576 0.043 Uiso 1 1 calc R
C2 C 0.1076(2) 0.7988(2) 0.04277(17) 0.0201(6) Uani 1 1 d .
C3 C 0.0689(2) 0.8833(2) 0.08619(18) 0.0218(6) Uani 1 1 d .
H3 H 0.0055 0.9351 0.0747 0.026 Uiso 1 1 calc R
C4 C 0.1408(2) 0.8780(2) 0.15004(17) 0.0190(6) Uani 1 1 d .
C5 C 0.1277(2) 0.9509(2) 0.21534(19) 0.0265(7) Uani 1 1 d .
H5A H 0.1974 0.9603 0.2258 0.040 Uiso 1 1 calc R
H5B H 0.1017 0.9283 0.2649 0.040 Uiso 1 1 calc R
H5C H 0.0754 1.0118 0.1981 0.040 Uiso 1 1 calc R
C6 C 0.1877(3) 0.4672(2) 0.1103(2) 0.0279(7) Uani 1 1 d .
H6A H 0.2279 0.4401 0.0612 0.042 Uiso 1 1 calc R
H6B H 0.1224 0.5193 0.0954 0.042 Uiso 1 1 calc R
H6C H 0.1675 0.4172 0.1395 0.042 Uiso 1 1 calc R
C7 C 0.2574(2) 0.50585(19) 0.16361(17) 0.0181(6) Uani 1 1 d .
C8 C 0.3009(2) 0.4738(2) 0.23908(17) 0.0204(6) Uani 1 1 d .
H8 H 0.2927 0.4210 0.2689 0.024 Uiso 1 1 calc R
C9 C 0.3589(2) 0.53436(19) 0.26260(16) 0.0187(6) Uani 1 1 d .
C10 C 0.4221(3) 0.5248(2) 0.34002(18) 0.0301(7) Uani 1 1 d .
H10A H 0.3920 0.5826 0.3726 0.045 Uiso 1 1 calc R
H10B H 0.4978 0.5168 0.3273 0.045 Uiso 1 1 calc R
H10C H 0.4176 0.4688 0.3705 0.045 Uiso 1 1 calc R
C11 C 0.3852(3) 0.5634(2) -0.10610(17) 0.0255(6) Uani 1 1 d .
H11A H 0.3143 0.6039 -0.1249 0.038 Uiso 1 1 calc R
H11B H 0.3784 0.5047 -0.0815 0.038 Uiso 1 1 calc R
H11C H 0.4352 0.5467 -0.1521 0.038 Uiso 1 1 calc R
C12 C 0.4278(2) 0.61701(19) -0.04428(16) 0.0173(6) Uani 1 1 d .
C13 C 0.5171(2) 0.6489(2) -0.04908(16) 0.0194(6) Uani 1 1 d .
H13 H 0.5654 0.6413 -0.0935 0.023 Uiso 1 1 calc R
C14 C 0.5221(2) 0.69420(19) 0.02408(16) 0.0168(6) Uani 1 1 d .
C15 C 0.6071(2) 0.7397(2) 0.04475(18) 0.0240(6) Uani 1 1 d .
H15A H 0.6431 0.7115 0.0950 0.036 Uiso 1 1 calc R
H15B H 0.5731 0.8088 0.0517 0.036 Uiso 1 1 calc R
H15C H 0.6604 0.7283 0.0009 0.036 Uiso 1 1 calc R
C16 C 0.7778(2) 1.0178(2) 0.20795(19) 0.0238(6) Uani 1 1 d .
H16 H 0.8210 0.9995 0.2550 0.029 Uiso 1 1 calc R
C17 C 0.7890(3) 1.0910(2) 0.1576(2) 0.0320(7) Uani 1 1 d .
H17 H 0.8406 1.1220 0.1702 0.038 Uiso 1 1 calc R
C18 C 0.7250(3) 1.1185(2) 0.0894(2) 0.0378(8) Uani 1 1 d .
H18 H 0.7331 1.1683 0.0555 0.045 Uiso 1 1 calc R
C19 C 0.6493(3) 1.0738(3) 0.0703(2) 0.0416(9) Uani 1 1 d .
H19 H 0.6055 1.0932 0.0236 0.050 Uiso 1 1 calc R
C20 C 0.6374(3) 0.9998(2) 0.11996(19) 0.0299(7) Uani 1 1 d .
H20 H 0.5856 0.9692 0.1070 0.036 Uiso 1 1 calc R
C21 C 0.7021(2) 0.97131(19) 0.18857(16) 0.0186(6) Uani 1 1 d .
C22 C 0.8149(2) 0.78522(19) 0.26663(16) 0.0160(5) Uani 1 1 d .
C23 C 0.9094(2) 0.7878(2) 0.22772(19) 0.0270(7) Uani 1 1 d .
H23 H 0.9074 0.8392 0.1920 0.032 Uiso 1 1 calc R
C24 C 1.0071(3) 0.7147(2) 0.2414(2) 0.0349(8) Uani 1 1 d .
H24 H 1.0711 0.7174 0.2153 0.042 Uiso 1 1 calc R
C25 C 1.0114(2) 0.6382(2) 0.2929(2) 0.0313(7) Uani 1 1 d .
H25 H 1.0780 0.5892 0.3021 0.038 Uiso 1 1 calc R
C26 C 0.9173(2) 0.6342(2) 0.33084(19) 0.0291(7) Uani 1 1 d .
H26 H 0.9195 0.5819 0.3657 0.035 Uiso 1 1 calc R
C27 C 0.8197(2) 0.7069(2) 0.31770(17) 0.0224(6) Uani 1 1 d .
H27 H 0.7559 0.7035 0.3435 0.027 Uiso 1 1 calc R
C28 C 0.6791(2) 0.63084(19) 0.48980(16) 0.0164(5) Uani 1 1 d .
C29 C 0.6945(2) 0.5455(2) 0.44748(19) 0.0252(6) Uani 1 1 d .
H29 H 0.6413 0.5408 0.4103 0.030 Uiso 1 1 calc R
C30 C 0.7879(3) 0.4669(2) 0.4595(2) 0.0342(8) Uani 1 1 d .
H30 H 0.7979 0.4094 0.4302 0.041 Uiso 1 1 calc R
C31 C 0.8658(3) 0.4732(2) 0.5141(2) 0.0326(7) Uani 1 1 d .
H31 H 0.9288 0.4198 0.5223 0.039 Uiso 1 1 calc R
C32 C 0.8516(2) 0.5573(2) 0.55675(19) 0.0283(7) Uani 1 1 d .
H32 H 0.9048 0.5613 0.5942 0.034 Uiso 1 1 calc R
C33 C 0.7592(2) 0.6361(2) 0.54459(17) 0.0223(6) Uani 1 1 d .
H33 H 0.7503 0.6936 0.5735 0.027 Uiso 1 1 calc R
C34 C 0.4761(2) 0.73978(19) 0.56323(16) 0.0172(6) Uani 1 1 d .
C35 C 0.5142(2) 0.7534(2) 0.64017(17) 0.0236(6) Uani 1 1 d .
H35 H 0.5827 0.7623 0.6453 0.028 Uiso 1 1 calc R
C36 C 0.4515(3) 0.7538(2) 0.70921(18) 0.0307(7) Uani 1 1 d .
H36 H 0.4776 0.7631 0.7610 0.037 Uiso 1 1 calc R
C37 C 0.3511(3) 0.7407(2) 0.7021(2) 0.0344(8) Uani 1 1 d .
H37 H 0.3095 0.7395 0.7491 0.041 Uiso 1 1 calc R
C38 C 0.3116(3) 0.7292(3) 0.6263(2) 0.0366(8) Uani 1 1 d .
H38 H 0.2422 0.7218 0.6215 0.044 Uiso 1 1 calc R
C39 C 0.3737(3) 0.7285(2) 0.55716(18) 0.0277(7) Uani 1 1 d .
H39 H 0.3465 0.7203 0.5056 0.033 Uiso 1 1 calc R
C40 C 0.4624(2) 0.95337(18) 0.40010(16) 0.0155(5) Uani 1 1 d .
B1 B 0.2710(2) 0.6396(2) 0.06212(18) 0.0163(6) Uani 1 1 d .
H1D H 0.2371 0.6057 0.0179 0.020 Uiso 1 1 d R
C41 C 0.4146(2) 1.02165(19) 0.33895(16) 0.0191(6) Uani 1 1 d .
H41 H 0.4574 1.0378 0.2981 0.023 Uiso 1 1 calc R
C42 C 0.3031(2) 1.0641(2) 0.34083(18) 0.0252(6) Uani 1 1 d .
H42 H 0.2686 1.1101 0.3008 0.030 Uiso 1 1 calc R
C43 C 0.2416(2) 1.0390(2) 0.40178(19) 0.0277(7) Uani 1 1 d .
H43 H 0.1655 1.0679 0.4042 0.033 Uiso 1 1 calc R
C44 C 0.2953(2) 0.9707(2) 0.45824(18) 0.0234(6) Uani 1 1 d .
H44 H 0.2538 0.9529 0.4990 0.028 Uiso 1 1 calc R
C45 C 0.6115(2) 0.83759(19) 0.47181(16) 0.0169(5) Uani 1 1 d .
H45A H 0.5904 0.8728 0.5232 0.020 Uiso 1 1 calc R
H45B H 0.6914 0.8126 0.4699 0.020 Uiso 1 1 calc R
C46 C 0.6503(2) 0.93612(19) 0.35608(16) 0.0175(6) Uani 1 1 d .
H46A H 0.7182 0.9224 0.3871 0.021 Uiso 1 1 calc R
H46B H 0.6211 1.0064 0.3481 0.021 Uiso 1 1 calc R
C47 C 0.1323(4) 0.4784(3) 0.8609(3) 0.0558(11) Uani 1 1 d D
H47A H 0.2071 0.4599 0.8416 0.084 Uiso 1 1 calc R
H47B H 0.1161 0.5379 0.8918 0.084 Uiso 1 1 calc R
H47C H 0.0835 0.4885 0.8146 0.084 Uiso 1 1 calc R
C48 C 0.1178(3) 0.4028(3) 0.9124(2) 0.0382(8) Uani 1 1 d D
C49 C 0.9386(5) 0.1773(4) 0.5317(4) 0.095(2) Uani 1 1 d D
H49A H 0.8721 0.1949 0.5640 0.143 Uiso 1 1 calc R
H49B H 0.9239 0.1578 0.4777 0.143 Uiso 1 1 calc R
H49C H 0.9650 0.2325 0.5271 0.143 Uiso 1 1 calc R
C50 C 1.0188(4) 0.0993(4) 0.5704(3) 0.0589(12) Uani 1 1 d D
C51 C 0.7743(3) 0.8611(4) 0.9132(3) 0.0707(16) Uani 1 1 d D
H51A H 0.8253 0.8022 0.9353 0.106 Uiso 1 1 calc R
H51B H 0.7403 0.9040 0.9575 0.106 Uiso 1 1 calc R
H51C H 0.8129 0.8930 0.8777 0.106 Uiso 1 1 calc R
C52 C 0.6879(4) 0.8364(3) 0.8649(3) 0.0571(12) Uani 1 1 d D
Cu1 Cu 0.47618(3) 0.72624(2) 0.352261(18) 0.01540(7) Uani 1 1 d .
Cu2 Cu 0.55284(3) 0.81455(2) 0.221183(19) 0.01557(7) Uani 1 1 d .

loop_
_atom_site_aniso_label
_atom_site_aniso_U_11
_atom_site_aniso_U_22
_atom_site_aniso_U_33
_atom_site_aniso_U_23
_atom_site_aniso_U_13
_atom_site_aniso_U_12
W1 0.01161(6) 0.01312(6) 0.01001(6) 0.00008(4) -0.00096(4) -0.00406(4)
P1 0.0159(3) 0.0143(3) 0.0113(3) 0.0011(3) -0.0026(3) -0.0047(3)
P2 0.0136(3) 0.0145(3) 0.0137(3) 0.0022(3) -0.0007(3) -0.0053(3)
P3 0.0398(5) 0.0266(4) 0.0316(5) -0.0035(4) 0.0041(4) -0.0017(4)
S2 0.0166(3) 0.0149(3) 0.0171(3) 0.0026(2) -0.0032(3) -0.0049(3)
S3 0.0136(3) 0.0154(3) 0.0143(3) 0.0004(2) -0.0017(2) -0.0027(3)
S1 0.0161(3) 0.0222(3) 0.0129(3) -0.0015(3) 0.0015(3) -0.0047(3)
F1 0.0767(17) 0.0550(14) 0.0457(13) 0.0011(11) 0.0151(12) -0.0151(13)
F2 0.0466(15) 0.098(2) 0.121(3) 0.0003(19) -0.0042(16) -0.0348(15)
F3 0.0877(18) 0.0328(12) 0.0544(14) -0.0109(10) -0.0252(13) 0.0070(12)
F4 0.175(4) 0.085(2) 0.0582(18) 0.0259(16) 0.054(2) 0.017(2)
F5 0.0619(18) 0.0741(19) 0.133(3) -0.0343(19) -0.0530(18) 0.0197(15)
F6 0.120(2) 0.0292(12) 0.090(2) -0.0089(13) 0.0162(18) -0.0186(14)
N1 0.0190(12) 0.0171(11) 0.0117(11) -0.0002(9) -0.0012(9) -0.0075(9)
N2 0.0155(11) 0.0172(11) 0.0141(11) 0.0001(9) -0.0009(9) -0.0075(9)
N3 0.0130(11) 0.0197(11) 0.0127(11) 0.0025(9) -0.0030(9) -0.0076(9)
N4 0.0127(11) 0.0161(11) 0.0157(11) 0.0004(9) -0.0014(9) -0.0054(9)
N5 0.0166(11) 0.0163(11) 0.0121(11) -0.0002(9) -0.0017(9) -0.0069(9)
N6 0.0152(11) 0.0170(11) 0.0111(11) -0.0005(9) -0.0006(9) -0.0052(9)
N7 0.0169(12) 0.0147(11) 0.0171(11) 0.0031(9) 0.0010(9) -0.0035(9)
N8 0.0218(12) 0.0173(11) 0.0159(11) -0.0030(9) 0.0018(9) -0.0074(10)
N9 0.065(3) 0.131(4) 0.046(2) 0.014(3) 0.009(2) 0.027(3)
N10 0.068(3) 0.102(3) 0.077(3) 0.043(3) -0.029(2) -0.056(3)
N11 0.078(3) 0.125(4) 0.061(3) 0.039(3) -0.009(2) -0.068(3)
C1 0.0232(16) 0.0375(18) 0.0273(16) 0.0074(13) -0.0127(13) -0.0129(14)
C2 0.0150(14) 0.0269(15) 0.0202(14) 0.0076(12) -0.0020(11) -0.0093(12)
C3 0.0124(13) 0.0234(15) 0.0273(16) 0.0080(12) -0.0022(11) -0.0025(12)
C4 0.0137(13) 0.0201(14) 0.0226(14) 0.0031(11) 0.0021(11) -0.0045(11)
C5 0.0215(15) 0.0217(15) 0.0310(17) -0.0034(13) 0.0002(13) 0.0009(12)
C6 0.0278(16) 0.0262(16) 0.0354(18) 0.0029(13) -0.0063(13) -0.0166(13)
C7 0.0170(14) 0.0156(13) 0.0219(14) -0.0009(11) 0.0030(11) -0.0055(11)
C8 0.0244(15) 0.0160(13) 0.0224(15) 0.0038(11) 0.0027(12) -0.0090(12)
C9 0.0226(15) 0.0168(13) 0.0164(14) 0.0023(11) 0.0007(11) -0.0056(11)
C10 0.049(2) 0.0250(16) 0.0208(15) 0.0103(12) -0.0112(14) -0.0178(15)
C11 0.0323(17) 0.0283(16) 0.0169(14) -0.0065(12) 0.0010(12) -0.0110(13)
C12 0.0213(14) 0.0163(13) 0.0127(13) 0.0006(10) 0.0005(11) -0.0036(11)
C13 0.0206(14) 0.0218(14) 0.0135(13) 0.0002(11) 0.0049(11) -0.0035(12)
C14 0.0140(13) 0.0181(13) 0.0172(13) 0.0028(11) 0.0018(11) -0.0035(11)
C15 0.0187(15) 0.0344(17) 0.0217(15) -0.0029(12) 0.0062(12) -0.0126(13)
C16 0.0225(15) 0.0214(15) 0.0283(16) 0.0025(12) 0.0020(12) -0.0083(12)
C17 0.0278(17) 0.0228(16) 0.047(2) 0.0021(14) 0.0106(15) -0.0099(13)
C18 0.039(2) 0.0261(17) 0.046(2) 0.0143(15) 0.0153(16) -0.0078(15)
C19 0.048(2) 0.042(2) 0.0314(19) 0.0216(16) -0.0071(16) -0.0107(17)
C20 0.0335(18) 0.0312(17) 0.0271(16) 0.0096(13) -0.0061(13) -0.0133(14)
C21 0.0197(14) 0.0169(13) 0.0181(14) 0.0041(11) 0.0038(11) -0.0042(11)
C22 0.0159(13) 0.0177(13) 0.0145(13) -0.0017(10) -0.0002(10) -0.0053(11)
C23 0.0220(16) 0.0242(15) 0.0322(17) 0.0072(13) 0.0085(13) -0.0039(13)
C24 0.0188(16) 0.0341(18) 0.048(2) 0.0074(15) 0.0123(14) -0.0040(14)
C25 0.0182(15) 0.0283(17) 0.0391(19) 0.0052(14) 0.0014(13) 0.0043(13)
C26 0.0247(16) 0.0260(16) 0.0318(17) 0.0122(13) 0.0001(13) -0.0017(13)
C27 0.0175(14) 0.0255(15) 0.0234(15) 0.0059(12) 0.0023(12) -0.0058(12)
C28 0.0174(14) 0.0172(13) 0.0143(13) 0.0039(10) -0.0018(11) -0.0050(11)
C29 0.0251(16) 0.0212(15) 0.0294(16) 0.0000(12) -0.0072(13) -0.0074(13)
C30 0.0331(18) 0.0181(15) 0.047(2) -0.0036(14) -0.0054(15) -0.0011(13)
C31 0.0237(16) 0.0242(16) 0.043(2) 0.0061(14) -0.0047(14) 0.0020(13)
C32 0.0227(16) 0.0319(17) 0.0282(16) 0.0054(13) -0.0090(13) -0.0056(13)
C33 0.0250(15) 0.0207(14) 0.0198(14) 0.0003(11) -0.0048(12) -0.0050(12)
C34 0.0221(14) 0.0139(13) 0.0154(13) 0.0008(10) 0.0006(11) -0.0054(11)
C35 0.0274(16) 0.0254(15) 0.0186(14) -0.0008(12) -0.0013(12) -0.0094(13)
C36 0.046(2) 0.0327(17) 0.0140(14) -0.0021(12) 0.0018(13) -0.0125(15)
C37 0.046(2) 0.0347(18) 0.0271(17) -0.0044(14) 0.0161(15) -0.0188(16)
C38 0.0353(19) 0.047(2) 0.0348(19) -0.0075(16) 0.0104(15) -0.0240(17)
C39 0.0296(17) 0.0370(18) 0.0215(15) -0.0039(13) 0.0021(13) -0.0177(14)
C40 0.0190(14) 0.0131(13) 0.0144(13) -0.0044(10) 0.0005(11) -0.0049(11)
B1 0.0180(15) 0.0206(15) 0.0123(14) 0.0004(12) -0.0017(12) -0.0089(13)
C41 0.0257(15) 0.0167(13) 0.0141(13) -0.0013(11) 0.0014(11) -0.0057(12)
C42 0.0304(17) 0.0178(14) 0.0219(15) -0.0037(12) -0.0065(13) 0.0004(12)
C43 0.0181(15) 0.0285(16) 0.0327(17) -0.0086(13) -0.0018(13) -0.0016(13)
C44 0.0226(15) 0.0255(15) 0.0237(15) -0.0072(12) 0.0048(12) -0.0097(13)
C45 0.0190(14) 0.0165(13) 0.0154(13) 0.0016(10) -0.0041(11) -0.0056(11)
C46 0.0190(14) 0.0171(13) 0.0176(14) 0.0001(11) 0.0012(11) -0.0075(11)
C47 0.058(3) 0.055(3) 0.059(3) 0.017(2) -0.018(2) -0.025(2)
C48 0.0258(18) 0.049(2) 0.042(2) 0.0032(17) -0.0131(15) -0.0158(16)
C49 0.085(4) 0.098(4) 0.082(4) 0.035(3) 0.026(3) -0.001(3)
C50 0.046(3) 0.086(3) 0.044(2) -0.005(2) 0.016(2) -0.020(3)
C51 0.0221(19) 0.084(3) 0.104(4) 0.065(3) -0.019(2) -0.016(2)
C52 0.051(3) 0.069(3) 0.044(3) 0.035(2) 0.012(2) -0.008(2)
Cu1 0.01776(17) 0.01749(16) 0.01099(15) 0.00059(12) -0.00291(12) -0.00560(13)
Cu2 0.01468(16) 0.01746(16) 0.01597(16) 0.00147(13) -0.00255(13) -0.00707(13)

loop_
_atom_type_symbol
_atom_type_description
_atom_type_scat_dispersion_real
_atom_type_scat_dispersion_imag
_atom_type_scat_source
C C 0.0033 0.0016 'International Tables Vol C Tables 4.2.6.8 and 6.1.1.4'
H H 0.0000 0.0000 'International Tables Vol C Tables 4.2.6.8 and 6.1.1.4'
Cu Cu 0.3201 1.2651 'International Tables Vol C Tables 4.2.6.8 and 6.1.1.4'
F F 0.0171 0.0103 'International Tables Vol C Tables 4.2.6.8 and 6.1.1.4'
N N 0.0061 0.0033 'International Tables Vol C Tables 4.2.6.8 and 6.1.1.4'
P P 0.1023 0.0942 'International Tables Vol C Tables 4.2.6.8 and 6.1.1.4'
S S 0.1246 0.1234 'International Tables Vol C Tables 4.2.6.8 and 6.1.1.4'
W W -0.8490 6.8722 'International Tables Vol C Tables 4.2.6.8 and 6.1.1.4'
B B 0.0013 0.0007 'International Tables Vol C Tables 4.2.6.8 and 6.1.1.4'

loop_
_geom_angle_atom_site_label_1
_geom_angle_atom_site_label_2
_geom_angle_atom_site_label_3
_geom_angle
S1 W1 S2 101.32(2)
S1 W1 N4 86.26(6)
S2 W1 N4 84.20(6)
S1 W1 N1 89.07(6)
S2 W1 N1 160.48(6)
N4 W1 N1 79.99(8)
S1 W1 N6 163.67(6)
S2 W1 N6 87.74(6)
N4 W1 N6 81.13(8)
N1 W1 N6 78.60(8)
S1 W1 S3 103.84(2)
S2 W1 S3 104.14(2)
N4 W1 S3 165.08(6)
N1 W1 S3 89.09(6)
N6 W1 S3 86.79(6)
S1 W1 Cu2 102.480(19)
S2 W1 Cu2 52.454(18)
N4 W1 Cu2 136.61(5)
N1 W1 Cu2 141.52(6)
N6 W1 Cu2 93.82(5)
S3 W1 Cu2 52.613(17)
S1 W1 Cu1 52.592(19)
S2 W1 Cu1 102.338(18)
N4 W1 Cu1 138.85(5)
N1 W1 Cu1 97.11(5)
N6 W1 Cu1 139.02(5)
S3 W1 Cu1 52.251(17)
Cu2 W1 Cu1 64.320(10)
C34 P1 C28 103.54(12)
C34 P1 C45 107.59(12)
C28 P1 C45 101.83(12)
C34 P1 Cu1 117.48(9)
C28 P1 Cu1 113.98(9)
C45 P1 Cu1 111.02(8)
C21 P2 C22 107.20(12)
C21 P2 C46 103.53(12)
C22 P2 C46 104.55(12)
C21 P2 Cu2 118.38(10)
C22 P2 Cu2 112.87(9)
C46 P2 Cu2 109.09(9)
F4 P3 F5 91.3(2)
F4 P3 F6 91.27(17)
F5 P3 F6 88.34(17)
F4 P3 F2 90.8(2)
F5 P3 F2 177.7(2)
F6 P3 F2 92.38(18)
F4 P3 F1 177.7(2)
F5 P3 F1 90.85(18)
F6 P3 F1 89.48(14)
F2 P3 F1 87.01(16)
F4 P3 F3 90.18(17)
F5 P3 F3 89.71(15)
F6 P3 F3 177.59(17)
F2 P3 F3 89.52(15)
F1 P3 F3 89.14(14)
Cu2 S2 W1 73.17(2)
Cu1 S3 Cu2 78.99(2)
Cu1 S3 W1 71.59(2)
Cu2 S3 W1 70.97(2)
Cu1 S1 W1 73.67(2)
C9 N1 N2 105.8(2)
C9 N1 W1 132.35(18)
N2 N1 W1 120.26(15)
C7 N2 N1 110.2(2)
C7 N2 B1 128.8(2)
N1 N2 B1 120.8(2)
C2 N3 N4 110.0(2)
C2 N3 B1 129.8(2)
N4 N3 B1 120.0(2)
C4 N4 N3 106.5(2)
C4 N4 W1 130.94(18)
N3 N4 W1 120.85(15)
C12 N5 N6 110.5(2)
C12 N5 B1 129.2(2)
N6 N5 B1 119.5(2)
C14 N6 N5 105.6(2)
C14 N6 W1 132.81(17)
N5 N6 W1 121.55(15)
C40 N7 C46 121.3(2)
C40 N7 C45 117.3(2)
C46 N7 C45 119.5(2)
C40 N8 C44 117.8(2)
C2 C1 H1A 109.5
C2 C1 H1B 109.5
H1A C1 H1B 109.5
C2 C1 H1C 109.5
H1A C1 H1C 109.5
H1B C1 H1C 109.5
N3 C2 C3 107.4(2)
N3 C2 C1 122.5(3)
C3 C2 C1 130.1(3)
C2 C3 C4 107.3(2)
C2 C3 H3 126.3
C4 C3 H3 126.3
N4 C4 C3 108.8(2)
N4 C4 C5 125.2(2)
C3 C4 C5 125.9(3)
C4 C5 H5A 109.5
C4 C5 H5B 109.5
H5A C5 H5B 109.5
C4 C5 H5C 109.5
H5A C5 H5C 109.5
H5B C5 H5C 109.5
C7 C6 H6A 109.5
C7 C6 H6B 109.5
H6A C6 H6B 109.5
C7 C6 H6C 109.5
H6A C6 H6C 109.5
H6B C6 H6C 109.5
N2 C7 C8 107.7(2)
N2 C7 C6 123.0(2)
C8 C7 C6 129.3(3)
C7 C8 C9 106.7(2)
C7 C8 H8 126.7
C9 C8 H8 126.7
N1 C9 C8 109.6(2)
N1 C9 C10 125.2(2)
C8 C9 C10 125.1(2)
C9 C10 H10A 109.5
C9 C10 H10B 109.5
H10A C10 H10B 109.5
C9 C10 H10C 109.5
H10A C10 H10C 109.5
H10B C10 H10C 109.5
C12 C11 H11A 109.5
C12 C11 H11B 109.5
H11A C11 H11B 109.5
C12 C11 H11C 109.5
H11A C11 H11C 109.5
H11B C11 H11C 109.5
N5 C12 C13 107.3(2)
N5 C12 C11 123.6(2)
C13 C12 C11 129.1(3)
C12 C13 C14 106.8(2)
C12 C13 H13 126.6
C14 C13 H13 126.6
N6 C14 C13 109.8(2)
N6 C14 C15 125.6(2)
C13 C14 C15 124.6(2)
C14 C15 H15A 109.5
C14 C15 H15B 109.5
H15A C15 H15B 109.5
C14 C15 H15C 109.5
H15A C15 H15C 109.5
H15B C15 H15C 109.5
C17 C16 C21 119.7(3)
C17 C16 H16 120.1
C21 C16 H16 120.1
C18 C17 C16 120.2(3)
C18 C17 H17 119.9
C16 C17 H17 119.9
C17 C18 C19 120.5(3)
C17 C18 H18 119.7
C19 C18 H18 119.7
C18 C19 C20 120.0(3)
C18 C19 H19 120.0
C20 C19 H19 120.0
C21 C20 C19 119.8(3)
C21 C20 H20 120.1
C19 C20 H20 120.1
C20 C21 C16 119.8(3)
C20 C21 P2 118.7(2)
C16 C21 P2 121.4(2)
C23 C22 C27 118.7(3)
C23 C22 P2 124.2(2)
C27 C22 P2 117.1(2)
C22 C23 C24 120.1(3)
C22 C23 H23 119.9
C24 C23 H23 119.9
C25 C24 C23 120.7(3)
C25 C24 H24 119.6
C23 C24 H24 119.6
C24 C25 C26 119.5(3)
C24 C25 H25 120.2
C26 C25 H25 120.2
C25 C26 C27 120.1(3)
C25 C26 H26 120.0
C27 C26 H26 120.0
C26 C27 C22 120.8(3)
C26 C27 H27 119.6
C22 C27 H27 119.6
C29 C28 C33 118.6(3)
C29 C28 P1 119.2(2)
C33 C28 P1 122.2(2)
C28 C29 C30 120.6(3)
C28 C29 H29 119.7
C30 C29 H29 119.7
C31 C30 C29 120.0(3)
C31 C30 H30 120.0
C29 C30 H30 120.0
C30 C31 C32 120.1(3)
C30 C31 H31 119.9
C32 C31 H31 119.9
C31 C32 C33 120.1(3)
C31 C32 H32 120.0
C33 C32 H32 120.0
C32 C33 C28 120.6(3)
C32 C33 H33 119.7
C28 C33 H33 119.7
C39 C34 C35 118.7(3)
C39 C34 P1 118.7(2)
C35 C34 P1 122.6(2)
C36 C35 C34 120.4(3)
C36 C35 H35 119.8
C34 C35 H35 119.8
C37 C36 C35 120.0(3)
C37 C36 H36 120.0
C35 C36 H36 120.0
C38 C37 C36 120.2(3)
C38 C37 H37 119.9
C36 C37 H37 119.9
C37 C38 C39 120.1(3)
C37 C38 H38 120.0
C39 C38 H38 120.0
C38 C39 C34 120.6(3)
C38 C39 H39 119.7
C34 C39 H39 119.7
N8 C40 N7 114.1(2)
N8 C40 C41 122.6(2)
N7 C40 C41 123.2(2)
N2 B1 N3 108.4(2)
N2 B1 N5 109.0(2)
N3 B1 N5 107.6(2)
N2 B1 H1D 110.8
N3 B1 H1D 113.0
N5 B1 H1D 107.9
C42 C41 C40 117.8(3)
C42 C41 H41 121.1
C40 C41 H41 121.1
C41 C42 C43 120.1(3)
C41 C42 H42 120.0
C43 C42 H42 120.0
C44 C43 C42 117.9(3)
C44 C43 H43 121.0
C42 C43 H43 121.0
N8 C44 C43 123.8(3)
N8 C44 H44 118.1
C43 C44 H44 118.1
N7 C45 P1 113.00(18)
N7 C45 H45A 109.0
P1 C45 H45A 109.0
N7 C45 H45B 109.0
P1 C45 H45B 109.0
H45A C45 H45B 107.8
N7 C46 P2 113.87(18)
N7 C46 H46A 108.8
P2 C46 H46A 108.8
N7 C46 H46B 108.8
P2 C46 H46B 108.8
H46A C46 H46B 107.7
C48 C47 H47A 109.5
C48 C47 H47B 109.5
H47A C47 H47B 109.5
C48 C47 H47C 109.5
H47A C47 H47C 109.5
H47B C47 H47C 109.5
N10 C48 C47 178.4(5)
C50 C49 H49A 109.5
C50 C49 H49B 109.5
H49A C49 H49B 109.5
C50 C49 H49C 109.5
H49A C49 H49C 109.5
H49B C49 H49C 109.5
N9 C50 C49 176.5(6)
C52 C51 H51A 109.5
C52 C51 H51B 109.5
H51A C51 H51B 109.5
C52 C51 H51C 109.5
H51A C51 H51C 109.5
H51B C51 H51C 109.5
N11 C52 C51 178.3(5)
S1 Cu1 S3 108.79(3)
S1 Cu1 P1 128.19(3)
S3 Cu1 P1 123.02(3)
S1 Cu1 W1 53.738(18)
S3 Cu1 W1 56.158(18)
P1 Cu1 W1 170.27(2)
S1 Cu1 Cu2 97.94(2)
S3 Cu1 Cu2 50.569(19)
P1 Cu1 Cu2 113.70(2)
W1 Cu1 Cu2 57.539(9)
S2 Cu2 P2 127.07(3)
S2 Cu2 S3 109.76(3)
P2 Cu2 S3 123.15(3)
S2 Cu2 W1 54.372(18)
P2 Cu2 W1 172.08(2)
S3 Cu2 W1 56.413(18)
S2 Cu2 Cu1 98.87(2)
P2 Cu2 Cu1 114.84(2)
S3 Cu2 Cu1 50.438(19)
W1 Cu2 Cu1 58.141(9)

loop_
_geom_bond_atom_site_label_1
_geom_bond_atom_site_label_2
_geom_bond_distance
W1 S1 2.2363(6)
W1 S2 2.2452(6)
W1 N4 2.255(2)
W1 N1 2.266(2)
W1 N6 2.293(2)
W1 S3 2.3298(6)
W1 Cu2 2.6440(3)
W1 Cu1 2.6615(3)
P1 C34 1.818(3)
P1 C28 1.829(3)
P1 C45 1.868(3)
P1 Cu1 2.2229(7)
P2 C21 1.814(3)
P2 C22 1.822(3)
P2 C46 1.876(3)
P2 Cu2 2.2085(7)
P3 F4 1.561(3)
P3 F5 1.572(3)
P3 F6 1.577(2)
P3 F2 1.587(3)
P3 F1 1.588(2)
P3 F3 1.591(2)
S2 Cu2 2.1901(7)
S3 Cu1 2.2180(7)
S3 Cu2 2.2222(7)
S1 Cu1 2.2030(7)
N1 C9 1.356(3)
N1 N2 1.380(3)
N2 C7 1.346(3)
N2 B1 1.532(4)
N3 C2 1.350(3)
N3 N4 1.379(3)
N3 B1 1.536(4)
N4 C4 1.357(3)
N5 C12 1.350(3)
N5 N6 1.378(3)
N5 B1 1.536(4)
N6 C14 1.353(3)
N7 C40 1.381(3)
N7 C46 1.449(3)
N7 C45 1.456(3)
N8 C40 1.338(3)
N8 C44 1.342(4)
N9 C50 1.133(6)
N10 C48 1.123(5)
N11 C52 0.988(5)
C1 C2 1.491(4)
C1 H1A 0.9700
C1 H1B 0.9700
C1 H1C 0.9700
C2 C3 1.375(4)
C3 C4 1.388(4)
C3 H3 0.9400
C4 C5 1.484(4)
C5 H5A 0.9700
C5 H5B 0.9700
C5 H5C 0.9700
C6 C7 1.493(4)
C6 H6A 0.9700
C6 H6B 0.9700
C6 H6C 0.9700
C7 C8 1.376(4)
C8 C9 1.385(4)
C8 H8 0.9400
C9 C10 1.493(4)
C10 H10A 0.9700
C10 H10B 0.9700
C10 H10C 0.9700
C11 C12 1.493(4)
C11 H11A 0.9700
C11 H11B 0.9700
C11 H11C 0.9700
C12 C13 1.375(4)
C13 C14 1.384(4)
C13 H13 0.9400
C14 C15 1.493(4)
C15 H15A 0.9700
C15 H15B 0.9700
C15 H15C 0.9700
C16 C17 1.386(4)
C16 C21 1.393(4)
C16 H16 0.9400
C17 C18 1.373(5)
C17 H17 0.9400
C18 C19 1.376(5)
C18 H18 0.9400
C19 C20 1.391(4)
C19 H19 0.9400
C20 C21 1.385(4)
C20 H20 0.9400
C22 C23 1.386(4)
C22 C27 1.394(4)
C23 C24 1.388(4)
C23 H23 0.9400
C24 C25 1.378(5)
C24 H24 0.9400
C25 C26 1.382(4)
C25 H25 0.9400
C26 C27 1.383(4)
C26 H26 0.9400
C27 H27 0.9400
C28 C29 1.385(4)
C28 C33 1.395(4)
C29 C30 1.390(4)
C29 H29 0.9400
C30 C31 1.375(5)
C30 H30 0.9400
C31 C32 1.376(5)
C31 H31 0.9400
C32 C33 1.384(4)
C32 H32 0.9400
C33 H33 0.9400
C34 C39 1.388(4)
C34 C35 1.393(4)
C35 C36 1.385(4)
C35 H35 0.9400
C36 C37 1.377(5)
C36 H36 0.9400
C37 C38 1.377(5)
C37 H37 0.9400
C38 C39 1.382(4)
C38 H38 0.9400
C39 H39 0.9400
C40 C41 1.405(4)
B1 H1D 1.0516
C41 C42 1.377(4)
C41 H41 0.9400
C42 C43 1.389(4)
C42 H42 0.9400
C43 C44 1.371(4)
C43 H43 0.9400
C44 H44 0.9400
C45 H45A 0.9800
C45 H45B 0.9800
C46 H46A 0.9800
C46 H46B 0.9800
C47 C48 1.440(5)
C47 H47A 0.9700
C47 H47B 0.9700
C47 H47C 0.9700
C49 C50 1.419(7)
C49 H49A 0.9700
C49 H49B 0.9700
C49 H49C 0.9700
C51 C52 1.507(7)
C51 H51A 0.9700
C51 H51B 0.9700
C51 H51C 0.9700
Cu1 Cu2 2.8241(4)
